data_1000417
loop_
_publ_author_name
'Hemon, A'
'Courbion, G'

_publ_section_title
;
The Na F - Ca F2 - Al F3 system: structures of $-beta- Na Ca Al F6 and
Na4 Ca4 Al7 F33
;
_journal_coden_ASTM JSSCBI
_journal_name_full 'Journal of Solid State Chemistry'
_journal_page_first 153
_journal_page_last 164
_journal_paper_doi 10.1016/0022-4596(90)90194-3
_journal_volume 84
_journal_year 1990
_chemical_formula_structural 'Na Ca (Al F5) F'
_chemical_formula_sum 'Al Ca F6 Na'
_chemical_name_systematic
;
Sodium calcium pentafluoroaluminate fluoride - $-beta
;
_space_group_IT_number 150
_symmetry_cell_setting trigonal
_symmetry_Int_Tables_number 150
_symmetry_space_group_name_Hall 'P 3 2"'
_symmetry_space_group_name_H-M 'P 3 2 1'
_cell_angle_alpha 90
_cell_angle_beta 90
_cell_angle_gamma 120
_cell_formula_units_Z 3
_cell_length_a 8.9295(9)
_cell_length_b 8.9295(9)
_cell_length_c 5.0642(2)
_cell_volume 349.7
_exptl_crystal_density_meas 2.88
_refine_ls_R_factor_all 0.032
_cod_database_code 1000417

loop_
_symmetry_equiv_pos_as_xyz
x,y,z
-y,x-y,z
y-x,-x,z
y,x,-z
-x,y-x,-z
x-y,-y,-z

loop_
_atom_site_label
_atom_site_type_symbol
_atom_site_symmetry_multiplicity
_atom_site_Wyckoff_symbol
_atom_site_fract_x
_atom_site_fract_y
_atom_site_fract_z
_atom_site_occupancy
_atom_site_attached_hydrogens
_atom_site_calc_flag
Ca1 Ca2+ 3 e 0.3720(3) 0. 0. 1. 0 d
Na1 Na1+ 3 f 0.7145(6) 0. 0.5 1. 0 d
Al1 Al3+ 1 a 0. 0. 0. 1. 0 d
Al2 Al3+ 2 d 0.3333 0.6667 0.499(1) 1. 0 d
F1 F1- 6 g 0.9136(5) 0.1041(6) 0.796(1) 1. 0 d
F2 F1- 6 g 0.5541(5) 0.4101(6) 0.703(1) 1. 0 d
F3 F1- 6 g 0.2517(6) 0.7771(7) 0.703(1) 1. 0 d

loop_
_atom_type_symbol
_atom_type_oxidation_number
Ca2+ 2.000
Na1+ 1.000
Al3+ 3.000
F1- -1.000
